data_7703522
loop_
_publ_author_name
'Ghosh, Rajib'
'Ghosh, Tamal Kanti'
'Ghosh, Pradyut'

_publ_section_title
;
 Selective and efficient removal of perrhenate by an imidazolium based
 hexapodal receptor in water medium.
;
_journal_issue 10
_journal_name_full 'Dalton transactions (Cambridge, England : 2003)'
_journal_page_first 3093
_journal_page_last 3097
_journal_paper_doi 10.1039/d0dt00365d
_journal_volume 49
_journal_year 2020
_chemical_formula_sum 'C50 H72 N16 O24 Re6'
_chemical_formula_weight 2398.43
_space_group_crystal_system triclinic
_space_group_IT_number 2
_space_group_name_Hall '-P 1'
_space_group_name_H-M_alt 'P -1'
_atom_sites_solution_hydrogens geom
_audit_creation_method SHELXL-2016/6
_audit_update_record
;
2019-09-28 deposited with the CCDC.	2020-02-17 downloaded from the CCDC.
;
_cell_angle_alpha 109.630(8)
_cell_angle_beta 102.850(8)
_cell_angle_gamma 90.878(8)
_cell_formula_units_Z 1
_cell_length_a 9.616(4)
_cell_length_b 12.479(5)
_cell_length_c 15.960(7)
_cell_measurement_reflns_used 5218
_cell_measurement_temperature 150(2)
_cell_measurement_theta_max 25.00
_cell_measurement_theta_min 2.58
_cell_volume 1750.2(13)
_computing_cell_refinement 'Bruker SAINT'
_computing_data_collection 'Bruker APEX2'
_computing_data_reduction 'Bruker SAINT'
_computing_molecular_graphics 'Bruker SHELXTL'
_computing_publication_material 'Bruker SHELXTL'
_computing_structure_refinement 'SHELXL-2016/6 (Sheldrick, 2016)'
_computing_structure_solution 'SHELXT 2014/5 (Sheldrick, 2014)'
_diffrn_ambient_temperature 150(2)
_diffrn_measured_fraction_theta_full 1.000
_diffrn_measured_fraction_theta_max 0.986
_diffrn_measurement_device_type 'Bruker APEX-II CCD'
_diffrn_radiation_type MoK\a
_diffrn_radiation_wavelength 0.71073
_diffrn_reflns_av_R_equivalents 0.1696
_diffrn_reflns_av_unetI/netI 0.1394
_diffrn_reflns_Laue_measured_fraction_full 1.000
_diffrn_reflns_Laue_measured_fraction_max 0.986
_diffrn_reflns_limit_h_max 12
_diffrn_reflns_limit_h_min -12
_diffrn_reflns_limit_k_max 15
_diffrn_reflns_limit_k_min -15
_diffrn_reflns_limit_l_max 20
_diffrn_reflns_limit_l_min -20
_diffrn_reflns_number 36844
_diffrn_reflns_point_group_measured_fraction_full 1.000
_diffrn_reflns_point_group_measured_fraction_max 0.986
_diffrn_reflns_theta_full 25.242
_diffrn_reflns_theta_max 26.793
_diffrn_reflns_theta_min 1.396
_exptl_absorpt_coefficient_mu 10.416
_exptl_absorpt_correction_T_max 0.7454
_exptl_absorpt_correction_T_min 0.2139
_exptl_absorpt_correction_type multi-scan
_exptl_crystal_colour colourless
_exptl_crystal_density_diffrn 2.275
_exptl_crystal_description block
_exptl_crystal_F_000 1126
_exptl_crystal_size_max 0.18
_exptl_crystal_size_mid 0.16
_exptl_crystal_size_min 0.14
_refine_diff_density_max 6.603
_refine_diff_density_min -5.624
_refine_diff_density_rms 0.543
_refine_ls_extinction_method none
_refine_ls_goodness_of_fit_ref 0.968
_refine_ls_hydrogen_treatment constr
_refine_ls_matrix_type full
_refine_ls_number_parameters 433
_refine_ls_number_reflns 7368
_refine_ls_number_restraints 0
_refine_ls_restrained_S_all 0.968
_refine_ls_R_factor_all 0.1383
_refine_ls_R_factor_gt 0.0948
_refine_ls_shift/su_max 0.000
_refine_ls_shift/su_mean 0.000
_refine_ls_structure_factor_coef Fsqd
_refine_ls_weighting_details 'w=1/[\s^2^(Fo^2^)+(0.2000P)^2^+0.2761P] where P=(Fo^2^+2Fc^2^)/3'
_refine_ls_weighting_scheme calc
_refine_ls_wR_factor_gt 0.2508
_refine_ls_wR_factor_ref 0.2959
_reflns_Friedel_coverage 0.000
_reflns_number_gt 4577
_reflns_number_total 7368
_reflns_threshold_expression 'I > 2\s(I)'
_cod_data_source_file d0dt00365d2.cif
_cod_data_source_block Recystalised_Complex_1
_cod_depositor_comments 'Adding full bibliography for 7703521--7703522.cif.'
_cod_original_cell_volume 1750.3(13)
_cod_database_code 7703522
_shelx_shelxl_version_number 2016/6
_shelx_space_group_comment
;
The symmetry employed for this shelxl refinement is uniquely defined
by the following loop, which should always be used as a source of
symmetry information in preference to the above space-group names.
They are only intended as comments.
;

loop_
_space_group_symop_operation_xyz
'x, y, z'
'-x, -y, -z'

loop_
_atom_site_label
_atom_site_type_symbol
_atom_site_fract_x
_atom_site_fract_y
_atom_site_fract_z
_atom_site_U_iso_or_equiv
_atom_site_adp_type
_atom_site_occupancy
_atom_site_site_symmetry_order
_atom_site_calc_flag
_atom_site_refinement_flags_posn
_atom_site_refinement_flags_adp
_atom_site_refinement_flags_occupancy
_atom_site_disorder_assembly
_atom_site_disorder_group
Re2 Re 0.27607(8) 0.72171(6) 0.16603(6) 0.0300(3) Uani 1 1 d . . . . .
Re1 Re -0.00230(8) 0.79822(8) 0.40083(7) 0.0427(3) Uani 1 1 d . . . . .
Re3 Re 0.75498(9) 0.36932(8) 0.32669(7) 0.0431(3) Uani 1 1 d . . . . .
N004 N 0.8084(13) 0.7231(13) 0.6457(10) 0.023(3) Uani 1 1 d . . . . .
N005 N 0.5620(13) 0.8106(12) 0.5226(10) 0.023(3) Uani 1 1 d . . . . .
O11 O 0.2654(14) 0.8544(12) 0.1565(10) 0.038(3) Uani 1 1 d . . . . .
O1 O 0.7105(15) 0.5023(13) 0.3446(11) 0.045(4) Uani 1 1 d . . . . .
N008 N 0.8547(15) 0.5872(14) 0.8527(12) 0.034(4) Uani 1 1 d . . . . .
O10 O 0.3993(16) 0.7297(13) 0.2639(11) 0.045(4) Uani 1 1 d . . . . .
N00A N 0.7375(13) 0.4932(11) 0.7172(10) 0.024(3) Uani 1 1 d . . . . .
N00B N 0.9024(13) 0.8937(12) 0.7317(11) 0.024(3) Uani 1 1 d . . . . .
C1 C 0.6395(17) 0.5543(16) 0.5376(12) 0.024(4) Uani 1 1 d . . . . .
N1 N 0.4616(14) 0.9438(12) 0.6070(10) 0.024(3) Uani 1 1 d . . . . .
O9 O 0.1140(15) 0.6721(14) 0.1706(12) 0.056(5) Uani 1 1 d . . . . .
O4 O 0.8726(16) 0.3422(16) 0.2605(11) 0.059(5) Uani 1 1 d . . . . .
C00G C 0.6495(16) 0.9091(15) 0.5493(13) 0.025(4) Uani 1 1 d . . . . .
H00G H 0.736349 0.917127 0.534414 0.030 Uiso 1 1 calc R U . . .
C00H C 0.7826(18) 0.8739(15) 0.7647(14) 0.028(4) Uani 1 1 d . . . . .
H00H H 0.751711 0.923327 0.813752 0.034 Uiso 1 1 calc R U . . .
O7 O -0.1148(15) 0.8385(16) 0.3200(13) 0.057(5) Uani 1 1 d . . . . .
O5 O 0.1702(15) 0.8469(12) 0.4181(11) 0.046(4) Uani 1 1 d . . . . .
C00K C 0.9141(17) 0.8043(15) 0.6619(12) 0.025(4) Uani 1 1 d . . . . .
H00K H 0.984151 0.798221 0.629102 0.029 Uiso 1 1 calc R U . . .
C00L C 0.7117(19) 0.5962(16) 0.8499(14) 0.031(4) Uani 1 1 d . . . . .
H00L H 0.672820 0.637788 0.898016 0.037 Uiso 1 1 calc R U . . .
C00M C 0.5954(16) 0.4581(15) 0.5581(13) 0.024(4) Uani 1 1 d . . . . .
C00N C 1.002(2) 1.0003(16) 0.7734(17) 0.042(5) Uani 1 1 d . . . . .
H00A H 0.946873 1.066127 0.781730 0.050 Uiso 1 1 calc R U . . .
H00B H 1.062114 1.002536 0.732666 0.050 Uiso 1 1 calc R U . . .
C00O C 0.5869(17) 0.9914(15) 0.6006(13) 0.027(4) Uani 1 1 d . . . . .
H00O H 0.621841 1.068175 0.627675 0.032 Uiso 1 1 calc R U . . .
C00P C 0.7227(17) 0.7671(16) 0.7092(13) 0.027(4) Uani 1 1 d . . . . .
H00P H 0.640598 0.729706 0.712288 0.033 Uiso 1 1 calc R U . . .
C00Q C 0.5915(16) 0.6974(15) 0.4598(11) 0.021(4) Uani 1 1 d . . . . .
H00C H 0.546074 0.689949 0.397146 0.026 Uiso 1 1 calc R U . . .
H00D H 0.694030 0.698146 0.465119 0.026 Uiso 1 1 calc R U . . .
C00R C 0.871(2) 0.5270(17) 0.7729(14) 0.033(4) Uani 1 1 d . . . . .
H00R H 0.957319 0.509959 0.756639 0.040 Uiso 1 1 calc R U . . .
C00S C 0.445(2) 0.8331(16) 0.5576(13) 0.030(4) Uani 1 1 d . . . . .
H00S H 0.368507 0.781063 0.548786 0.036 Uiso 1 1 calc R U . . .
O12 O 0.317(2) 0.6293(17) 0.0711(13) 0.068(5) Uani 1 1 d . . . . .
C00U C 0.356(2) 1.0053(18) 0.6575(15) 0.040(5) Uani 1 1 d . . . . .
H00E H 0.352284 1.081228 0.653688 0.048 Uiso 1 1 calc R U . . .
H00F H 0.261706 0.964347 0.629331 0.048 Uiso 1 1 calc R U . . .
N00V N 0.631(2) 0.8985(18) 0.9301(16) 0.063(6) Uani 1 1 d . . . . .
O8 O -0.0158(15) 0.6541(18) 0.3676(17) 0.077(7) Uani 1 1 d . . . . .
C00X C 0.7921(16) 0.6058(15) 0.5743(13) 0.024(4) Uani 1 1 d . . . . .
H00I H 0.830065 0.610255 0.523972 0.029 Uiso 1 1 calc R U . . .
H00J H 0.848322 0.556034 0.600786 0.029 Uiso 1 1 calc R U . . .
C00Y C 0.7047(18) 0.4118(15) 0.6175(12) 0.027(4) Uani 1 1 d . . . . .
H00M H 0.791945 0.403526 0.595942 0.032 Uiso 1 1 calc R U . . .
H00N H 0.667827 0.336999 0.613577 0.032 Uiso 1 1 calc R U . . .
C00Z C 0.6410(18) 0.5356(15) 0.7672(13) 0.026(4) Uani 1 1 d . . . . .
H00Z H 0.541815 0.523468 0.746069 0.032 Uiso 1 1 calc R U . . .
C010 C 1.094(3) 1.006(2) 0.8642(18) 0.070(9) Uani 1 1 d . . . . .
H01A H 1.034572 0.988034 0.899918 0.104 Uiso 1 1 calc R U . . .
H01B H 1.141497 1.081479 0.896198 0.104 Uiso 1 1 calc R U . . .
H01C H 1.163366 0.951711 0.854612 0.104 Uiso 1 1 calc R U . . .
C011 C 0.975(2) 0.644(2) 0.9316(16) 0.050(6) Uani 1 1 d . . . . .
H01D H 1.058580 0.602407 0.925132 0.060 Uiso 1 1 calc R U . . .
H01E H 0.950365 0.643708 0.987411 0.060 Uiso 1 1 calc R U . . .
C012 C 0.535(2) 0.8683(19) 0.9430(17) 0.045(6) Uani 1 1 d . . . . .
O2 O 0.822(2) 0.352(2) 0.4258(13) 0.093(8) Uani 1 1 d . . . . .
O6 O -0.053(2) 0.850(3) 0.5015(16) 0.113(10) Uani 1 1 d . . . . .
C015 C 1.007(2) 0.762(2) 0.9378(15) 0.045(5) Uani 1 1 d . . . . .
H01F H 1.002472 0.813812 0.997053 0.067 Uiso 1 1 calc R U . . .
H01G H 0.938356 0.778958 0.891212 0.067 Uiso 1 1 calc R U . . .
H01H H 1.101568 0.771409 0.928995 0.067 Uiso 1 1 calc R U . . .
C016 C 0.414(3) 0.817(2) 0.967(2) 0.067(8) Uani 1 1 d . . . . .
H01I H 0.431387 0.739932 0.963810 0.100 Uiso 1 1 calc R U . . .
H01J H 0.325900 0.815270 0.924126 0.100 Uiso 1 1 calc R U . . .
H01K H 0.408365 0.861343 1.027732 0.100 Uiso 1 1 calc R U . . .
C018 C 0.398(2) 1.014(2) 0.7543(16) 0.053(6) Uani 1 1 d . . . . .
H01L H 0.395739 0.939242 0.758129 0.080 Uiso 1 1 calc R U . . .
H01M H 0.332871 1.057760 0.786629 0.080 Uiso 1 1 calc R U . . .
H01N H 0.493584 1.052039 0.781378 0.080 Uiso 1 1 calc R U . . .
N019 N 0.716(3) 0.716(2) 0.0794(18) 0.085(8) Uani 1 1 d . . . . .
O3 O 0.5993(16) 0.292(2) 0.283(2) 0.126(12) Uani 1 1 d . . . . .
C01B C 0.706(2) 0.653(2) 0.1120(16) 0.044(6) Uani 1 1 d . . . . .
C01C C 0.695(3) 0.582(3) 0.161(2) 0.065(8) Uani 1 1 d . . . . .
H01P H 0.709444 0.627122 0.224983 0.097 Uiso 1 1 calc R U . . .
H01Q H 0.767559 0.529675 0.153771 0.097 Uiso 1 1 calc R U . . .
H01R H 0.602334 0.540125 0.139046 0.097 Uiso 1 1 calc R U . . .
C30 C 0.5414(17) 0.5940(15) 0.4771(12) 0.021(3) Uiso 1 1 d . . . . .

loop_
_atom_site_aniso_label
_atom_site_aniso_U_11
_atom_site_aniso_U_22
_atom_site_aniso_U_33
_atom_site_aniso_U_23
_atom_site_aniso_U_13
_atom_site_aniso_U_12
Re2 0.0321(4) 0.0247(5) 0.0353(5) 0.0164(4) 0.0031(3) 0.0007(3)
Re1 0.0287(4) 0.0618(7) 0.0604(7) 0.0410(5) 0.0242(4) 0.0211(4)
Re3 0.0324(5) 0.0512(6) 0.0496(6) 0.0188(5) 0.0153(4) 0.0057(4)
N004 0.016(6) 0.034(9) 0.017(8) 0.008(7) 0.001(6) -0.007(6)
N005 0.015(6) 0.026(8) 0.030(9) 0.016(7) -0.001(6) 0.002(5)
O11 0.037(7) 0.030(8) 0.045(9) 0.021(7) -0.007(6) 0.002(6)
O1 0.038(8) 0.050(10) 0.044(9) 0.015(8) 0.005(7) -0.010(7)
N008 0.024(7) 0.041(10) 0.044(11) 0.029(9) 0.003(7) 0.002(7)
O10 0.053(9) 0.035(8) 0.041(9) 0.018(7) -0.009(7) -0.004(7)
N00A 0.019(6) 0.014(7) 0.029(9) 0.010(6) -0.015(6) -0.001(5)
N00B 0.014(6) 0.018(8) 0.036(9) 0.011(7) -0.001(6) -0.008(5)
C1 0.019(8) 0.033(10) 0.016(9) 0.003(8) 0.004(7) 0.007(7)
N1 0.020(6) 0.019(8) 0.032(9) 0.013(7) -0.003(6) 0.007(6)
O9 0.036(8) 0.052(10) 0.075(13) 0.035(9) -0.011(8) -0.017(7)
O4 0.038(8) 0.082(13) 0.046(10) 0.008(9) 0.008(8) 0.008(8)
C00G 0.014(7) 0.030(10) 0.035(11) 0.022(9) -0.001(7) -0.005(7)
C00H 0.026(8) 0.023(10) 0.037(11) 0.009(8) 0.013(8) 0.003(7)
O7 0.034(8) 0.078(12) 0.079(13) 0.044(11) 0.024(8) 0.034(8)
O5 0.045(8) 0.030(8) 0.060(11) 0.012(8) 0.015(8) -0.003(6)
C00K 0.018(7) 0.031(10) 0.027(10) 0.020(9) -0.004(7) -0.008(7)
C00L 0.033(9) 0.026(10) 0.038(12) 0.016(9) 0.012(9) 0.006(8)
C00M 0.014(7) 0.027(10) 0.033(11) 0.013(8) 0.004(7) 0.002(7)
C00N 0.033(10) 0.012(9) 0.071(17) 0.006(10) 0.008(10) -0.007(8)
C00O 0.022(8) 0.022(9) 0.031(11) 0.009(8) -0.003(7) -0.001(7)
C00P 0.020(8) 0.031(10) 0.034(11) 0.017(9) 0.004(7) -0.002(7)
C00Q 0.018(7) 0.034(10) 0.015(9) 0.012(8) 0.003(6) 0.001(7)
C00R 0.037(10) 0.034(11) 0.037(12) 0.026(10) 0.004(9) 0.010(8)
C00S 0.040(10) 0.027(10) 0.033(11) 0.021(9) 0.013(9) 0.020(8)
O12 0.088(13) 0.075(13) 0.053(12) 0.032(10) 0.024(10) 0.012(10)
C00U 0.037(10) 0.039(12) 0.044(13) 0.000(10) 0.030(10) 0.015(9)
N00V 0.067(14) 0.051(13) 0.075(16) 0.013(12) 0.040(13) 0.000(11)
O8 0.023(7) 0.096(15) 0.144(19) 0.094(15) 0.001(9) 0.005(8)
C00X 0.018(7) 0.025(10) 0.036(11) 0.020(8) 0.005(7) 0.001(7)
C00Y 0.029(9) 0.023(10) 0.020(10) 0.006(8) -0.008(7) 0.000(7)
C00Z 0.023(8) 0.022(9) 0.033(11) 0.011(8) 0.003(8) -0.001(7)
C010 0.071(16) 0.066(18) 0.058(17) -0.001(14) 0.025(15) -0.048(14)
C011 0.035(11) 0.070(18) 0.031(13) 0.006(12) -0.004(9) 0.009(11)
C012 0.041(11) 0.035(12) 0.069(17) 0.025(12) 0.020(12) 0.008(10)
O2 0.072(13) 0.15(2) 0.041(12) 0.015(13) -0.001(10) 0.054(14)
O6 0.101(16) 0.21(3) 0.099(18) 0.105(19) 0.078(15) 0.116(19)
C015 0.034(10) 0.057(15) 0.032(12) 0.009(11) -0.004(9) -0.001(10)
C016 0.064(15) 0.069(18) 0.11(2) 0.059(18) 0.058(17) 0.018(13)
C018 0.044(12) 0.071(17) 0.039(14) 0.011(13) 0.007(11) 0.028(12)
N019 0.11(2) 0.073(18) 0.058(17) 0.012(14) 0.012(15) -0.030(15)
O3 0.011(7) 0.123(19) 0.29(4) 0.14(2) 0.023(13) 0.011(9)
C01B 0.041(11) 0.065(16) 0.041(14) 0.032(13) 0.015(10) 0.011(11)
C01C 0.067(16) 0.08(2) 0.07(2) 0.046(17) 0.030(15) 0.018(15)

loop_
_atom_type_symbol
_atom_type_description
_atom_type_scat_dispersion_real
_atom_type_scat_dispersion_imag
_atom_type_scat_source
C C 0.0033 0.0016 'International Tables Vol C Tables 4.2.6.8 and 6.1.1.4'
H H 0.0000 0.0000 'International Tables Vol C Tables 4.2.6.8 and 6.1.1.4'
N N 0.0061 0.0033 'International Tables Vol C Tables 4.2.6.8 and 6.1.1.4'
O O 0.0106 0.0060 'International Tables Vol C Tables 4.2.6.8 and 6.1.1.4'
Re Re -1.0185 7.2310 'International Tables Vol C Tables 4.2.6.8 and 6.1.1.4'

loop_
_geom_angle_atom_site_label_1
_geom_angle_atom_site_label_2
_geom_angle_atom_site_label_3
_geom_angle
_geom_angle_site_symmetry_1
_geom_angle_site_symmetry_3
_geom_angle_publ_flag
O9 Re2 O12 107.2(9) . . ?
O9 Re2 O10 108.9(8) . . ?
O12 Re2 O10 111.8(8) . . ?
O9 Re2 O11 109.3(7) . . ?
O12 Re2 O11 109.4(8) . . ?
O10 Re2 O11 110.2(7) . . ?
O8 Re1 O5 109.0(7) . . ?
O8 Re1 O6 108.0(12) . . ?
O5 Re1 O6 109.0(11) . . ?
O8 Re1 O7 109.5(9) . . ?
O5 Re1 O7 112.2(8) . . ?
O6 Re1 O7 109.0(8) . . ?
O3 Re3 O2 106.6(13) . . ?
O3 Re3 O1 103.0(9) . . ?
O2 Re3 O1 110.1(10) . . ?
O3 Re3 O4 116.2(13) . . ?
O2 Re3 O4 111.1(9) . . ?
O1 Re3 O4 109.5(8) . . ?
C00K N004 C00P 108.0(15) . . ?
C00K N004 C00X 124.1(14) . . ?
C00P N004 C00X 127.9(13) . . ?
C00S N005 C00G 109.4(16) . . ?
C00S N005 C00Q 127.0(14) . . ?
C00G N005 C00Q 123.5(13) . . ?
C00R N008 C00L 110.2(17) . . ?
C00R N008 C011 123.4(17) . . ?
C00L N008 C011 126.3(18) . . ?
C00Z N00A C00R 108.3(16) . . ?
C00Z N00A C00Y 126.8(14) . . ?
C00R N00A C00Y 124.6(15) . . ?
C00K N00B C00H 110.6(14) . . ?
C00K N00B C00N 125.6(15) . . ?
C00H N00B C00N 123.8(16) . . ?
C30 C1 C00M 119.4(15) . . ?
C30 C1 C00X 120.8(16) . . ?
C00M C1 C00X 119.6(15) . . ?
C00S N1 C00O 108.7(14) . . ?
C00S N1 C00U 124.7(15) . . ?
C00O N1 C00U 126.6(15) . . ?
C00O C00G N005 106.7(14) . . ?
C00O C00G H00G 126.6 . . ?
N005 C00G H00G 126.6 . . ?
C00P C00H N00B 105.1(15) . . ?
C00P C00H H00H 127.5 . . ?
N00B C00H H00H 127.5 . . ?
N00B C00K N004 108.8(14) . . ?
N00B C00K H00K 125.6 . . ?
N004 C00K H00K 125.6 . . ?
C00Z C00L N008 107.0(17) . . ?
C00Z C00L H00L 126.5 . . ?
N008 C00L H00L 126.5 . . ?
C30 C00M C1 121.3(16) 2_666 . ?
C30 C00M C00Y 120.0(16) 2_666 . ?
C1 C00M C00Y 118.6(14) . . ?
N00B C00N C010 110.5(18) . . ?
N00B C00N H00A 109.5 . . ?
C010 C00N H00A 109.5 . . ?
N00B C00N H00B 109.5 . . ?
C010 C00N H00B 109.5 . . ?
H00A C00N H00B 108.1 . . ?
C00G C00O N1 108.4(15) . . ?
C00G C00O H00O 125.8 . . ?
N1 C00O H00O 125.8 . . ?
C00H C00P N004 107.6(14) . . ?
C00H C00P H00P 126.2 . . ?
N004 C00P H00P 126.2 . . ?
C30 C00Q N005 115.6(13) . . ?
C30 C00Q H00C 108.4 . . ?
N005 C00Q H00C 108.4 . . ?
C30 C00Q H00D 108.4 . . ?
N005 C00Q H00D 108.4 . . ?
H00C C00Q H00D 107.5 . . ?
N008 C00R N00A 106.5(17) . . ?
N008 C00R H00R 126.8 . . ?
N00A C00R H00R 126.8 . . ?
N1 C00S N005 106.8(16) . . ?
N1 C00S H00S 126.6 . . ?
N005 C00S H00S 126.6 . . ?
C018 C00U N1 110.4(17) . . ?
C018 C00U H00E 109.6 . . ?
N1 C00U H00E 109.6 . . ?
C018 C00U H00F 109.6 . . ?
N1 C00U H00F 109.6 . . ?
H00E C00U H00F 108.1 . . ?
C1 C00X N004 112.9(13) . . ?
C1 C00X H00I 109.0 . . ?
N004 C00X H00I 109.0 . . ?
C1 C00X H00J 109.0 . . ?
N004 C00X H00J 109.0 . . ?
H00I C00X H00J 107.8 . . ?
C00M C00Y N00A 109.8(14) . . ?
C00M C00Y H00M 109.7 . . ?
N00A C00Y H00M 109.7 . . ?
C00M C00Y H00N 109.7 . . ?
N00A C00Y H00N 109.7 . . ?
H00M C00Y H00N 108.2 . . ?
C00L C00Z N00A 107.9(15) . . ?
C00L C00Z H00Z 126.0 . . ?
N00A C00Z H00Z 126.0 . . ?
C00N C010 H01A 109.5 . . ?
C00N C010 H01B 109.5 . . ?
H01A C010 H01B 109.5 . . ?
C00N C010 H01C 109.5 . . ?
H01A C010 H01C 109.5 . . ?
H01B C010 H01C 109.5 . . ?
N008 C011 C015 109.9(18) . . ?
N008 C011 H01D 109.7 . . ?
C015 C011 H01D 109.7 . . ?
N008 C011 H01E 109.7 . . ?
C015 C011 H01E 109.7 . . ?
H01D C011 H01E 108.2 . . ?
N00V C012 C016 172(3) . . ?
C011 C015 H01F 109.5 . . ?
C011 C015 H01G 109.5 . . ?
H01F C015 H01G 109.5 . . ?
C011 C015 H01H 109.5 . . ?
H01F C015 H01H 109.5 . . ?
H01G C015 H01H 109.5 . . ?
C012 C016 H01I 109.5 . . ?
C012 C016 H01J 109.5 . . ?
H01I C016 H01J 109.5 . . ?
C012 C016 H01K 109.5 . . ?
H01I C016 H01K 109.5 . . ?
H01J C016 H01K 109.5 . . ?
C00U C018 H01L 109.5 . . ?
C00U C018 H01M 109.5 . . ?
H01L C018 H01M 109.5 . . ?
C00U C018 H01N 109.5 . . ?
H01L C018 H01N 109.5 . . ?
H01M C018 H01N 109.5 . . ?
N019 C01B C01C 175(3) . . ?
C01B C01C H01P 109.5 . . ?
C01B C01C H01Q 109.5 . . ?
H01P C01C H01Q 109.5 . . ?
C01B C01C H01R 109.5 . . ?
H01P C01C H01R 109.5 . . ?
H01Q C01C H01R 109.5 . . ?
C00M C30 C1 119.2(16) 2_666 . ?
C00M C30 C00Q 123.3(15) 2_666 . ?
C1 C30 C00Q 117.4(15) . . ?

loop_
_geom_bond_atom_site_label_1
_geom_bond_atom_site_label_2
_geom_bond_distance
_geom_bond_site_symmetry_2
_geom_bond_publ_flag
Re2 O9 1.693(14) . ?
Re2 O12 1.698(18) . ?
Re2 O10 1.710(15) . ?
Re2 O11 1.715(13) . ?
Re1 O8 1.69(2) . ?
Re1 O5 1.688(14) . ?
Re1 O6 1.702(18) . ?
Re1 O7 1.708(16) . ?
Re3 O3 1.642(19) . ?
Re3 O2 1.66(2) . ?
Re3 O1 1.666(16) . ?
Re3 O4 1.677(15) . ?
N004 C00K 1.34(2) . ?
N004 C00P 1.42(2) . ?
N004 C00X 1.50(2) . ?
N005 C00S 1.35(2) . ?
N005 C00G 1.36(2) . ?
N005 C00Q 1.51(2) . ?
N008 C00R 1.29(3) . ?
N008 C00L 1.37(2) . ?
N008 C011 1.47(3) . ?
N00A C00Z 1.36(2) . ?
N00A C00R 1.36(2) . ?
N00A C00Y 1.53(2) . ?
N00B C00K 1.31(2) . ?
N00B C00H 1.42(2) . ?
N00B C00N 1.49(2) . ?
C1 C30 1.41(2) . ?
C1 C00M 1.43(3) . ?
C1 C00X 1.50(2) . ?
N1 C00S 1.33(2) . ?
N1 C00O 1.37(2) . ?
N1 C00U 1.49(2) . ?
C00G C00O 1.33(2) . ?
C00G H00G 0.9300 . ?
C00H C00P 1.36(3) . ?
C00H H00H 0.9300 . ?
C00K H00K 0.9300 . ?
C00L C00Z 1.30(3) . ?
C00L H00L 0.9300 . ?
C00M C30 1.37(2) 2_666 ?
C00M C00Y 1.51(2) . ?
C00N C010 1.50(4) . ?
C00N H00A 0.9700 . ?
C00N H00B 0.9700 . ?
C00O H00O 0.9300 . ?
C00P H00P 0.9300 . ?
C00Q C30 1.50(2) . ?
C00Q H00C 0.9700 . ?
C00Q H00D 0.9700 . ?
C00R H00R 0.9300 . ?
C00S H00S 0.9300 . ?
C00U C018 1.47(3) . ?
C00U H00E 0.9700 . ?
C00U H00F 0.9700 . ?
N00V C012 1.08(3) . ?
C00X H00I 0.9700 . ?
C00X H00J 0.9700 . ?
C00Y H00M 0.9700 . ?
C00Y H00N 0.9700 . ?
C00Z H00Z 0.9300 . ?
C010 H01A 0.9600 . ?
C010 H01B 0.9600 . ?
C010 H01C 0.9600 . ?
C011 C015 1.47(3) . ?
C011 H01D 0.9700 . ?
C011 H01E 0.9700 . ?
C012 C016 1.50(3) . ?
C015 H01F 0.9600 . ?
C015 H01G 0.9600 . ?
C015 H01H 0.9600 . ?
C016 H01I 0.9600 . ?
C016 H01J 0.9600 . ?
C016 H01K 0.9600 . ?
C018 H01L 0.9600 . ?
C018 H01M 0.9600 . ?
C018 H01N 0.9600 . ?
N019 C01B 1.09(3) . ?
C01B C01C 1.39(3) . ?
C01C H01P 0.9600 . ?
C01C H01Q 0.9600 . ?
C01C H01R 0.9600 . ?
